data_4346414
loop_
_publ_author_name
'Plikhta, Andriy'
'P\"othig, Alexander'
'Herdtweck, Eberhardt'
'Rieger, Bernhard'

_publ_section_title
;
 Toward new organometallic architectures: synthesis of carbene-centered
 rhodium and palladium bisphosphine complexes. stability and reactivity of
 [PC(BIm)PRh(L)][PF6] pincers.
;
_journal_issue 19
_journal_name_full 'Inorganic chemistry'
_journal_page_first 9517
_journal_page_last 9528
_journal_paper_doi 10.1021/acs.inorgchem.5b01428
_journal_volume 54
_journal_year 2015
_chemical_formula_moiety 'C33 H29 N2 P2, F6 P'
_chemical_formula_sum 'C33 H29 F6 N2 P3'
_chemical_formula_weight 660.49
_space_group_IT_number 2
_space_group_name_Hall '-P 1'
_space_group_name_H-M_alt 'P -1'
_symmetry_cell_setting triclinic
_symmetry_Int_Tables_number 2
_symmetry_space_group_name_Hall '-P 1'
_symmetry_space_group_name_H-M 'P -1'
_atom_sites_solution_hydrogens geom
_cell_angle_alpha 75.565(2)
_cell_angle_beta 72.988(1)
_cell_angle_gamma 82.484(2)
_cell_formula_units_Z 4
_cell_length_a 13.1758(5)
_cell_length_b 13.3209(5)
_cell_length_c 18.7343(6)
_cell_measurement_reflns_used 9989
_cell_measurement_temperature 123
_cell_measurement_theta_max 25.3427
_cell_measurement_theta_min 2.3323
_cell_volume 3039.03(19)
_computing_cell_refinement 'SAINT (Bruker, 2012)'
_computing_data_collection 'APEX II Control Software (Bruker, 2013)'
_computing_data_reduction 'SAINT (Bruker, 2012)'
_computing_molecular_graphics 'PLATON (Spek, 2011)'
_computing_publication_material 'PLATON (Spek, 2011), enCIFer (Allen, 2004)'
_computing_structure_refinement 'SHELXL2013 (Sheldrick, 2013), SHELXLE (Huebschle, 2011)'
_computing_structure_solution 'SHELXS97 (Sheldrick, 1997)'
_diffrn_ambient_temperature 123
_diffrn_detector ' CCD plate '
_diffrn_detector_area_resol_mean 16
_diffrn_measured_fraction_theta_full 1.000
_diffrn_measured_fraction_theta_max 0.998
_diffrn_measurement_device ' \k-geometry diffractometer '
_diffrn_measurement_device_type ' Bruker APEX-II CCD '
_diffrn_measurement_method ' phi- and omega-rotation '
_diffrn_radiation_monochromator graphite
_diffrn_radiation_probe x-ray
_diffrn_radiation_source 'fine-focus sealed tube'
_diffrn_radiation_type MoK\a
_diffrn_radiation_wavelength 0.71073
_diffrn_reflns_av_R_equivalents 0.0362
_diffrn_reflns_av_sigmaI/netI 0.0174
_diffrn_reflns_limit_h_max 15
_diffrn_reflns_limit_h_min -15
_diffrn_reflns_limit_k_max 16
_diffrn_reflns_limit_k_min -16
_diffrn_reflns_limit_l_max 22
_diffrn_reflns_limit_l_min -22
_diffrn_reflns_number 142753
_diffrn_reflns_reduction_process
;
;
_diffrn_reflns_theta_full 25.24
_diffrn_reflns_theta_max 25.42
_diffrn_reflns_theta_min 1.17
_exptl_absorpt_coefficient_mu 0.260
_exptl_absorpt_correction_T_max 0.7452
_exptl_absorpt_correction_T_min 0.6637
_exptl_absorpt_correction_type multi-scan
_exptl_absorpt_process_details 'SADABS, Bruker, 2008b'
_exptl_crystal_colour 'light yellow'
_exptl_crystal_density_diffrn 1.444
_exptl_crystal_density_method 'Not Measured'
_exptl_crystal_description fragment
_exptl_crystal_F_000 1360
_exptl_crystal_size_max 0.654
_exptl_crystal_size_mid 0.495
_exptl_crystal_size_min 0.452
_refine_diff_density_max 0.283
_refine_diff_density_min -0.342
_refine_diff_density_rms 0.047
_refine_ls_extinction_method none
_refine_ls_goodness_of_fit_ref 1.042
_refine_ls_hydrogen_treatment constr
_refine_ls_matrix_type full
_refine_ls_number_parameters 793
_refine_ls_number_reflns 11192
_refine_ls_number_restraints 0
_refine_ls_restrained_S_all 1.042
_refine_ls_R_factor_all 0.0366
_refine_ls_R_factor_gt 0.0294
_refine_ls_shift/su_max 0.001
_refine_ls_shift/su_mean 0.000
_refine_ls_structure_factor_coef Fsqd
_refine_ls_weighting_details 'W=1/[\S^2^(FO^2^)+(0.0350P)^2^+1.6662P] WHERE P=(FO^2^+2FC^2^)/3'
_refine_ls_weighting_scheme calc
_refine_ls_wR_factor_gt 0.0725
_refine_ls_wR_factor_ref 0.0764
_reflns_number_gt 9671
_reflns_number_total 11192
_reflns_threshold_expression i>2\s(i)
_cod_data_source_file ic5b01428_si_002.cif
_cod_data_source_block 5
_cod_original_cell_volume 3039.04(19)
_cod_database_code 4346414

loop_
_symmetry_equiv_pos_site_id
_symmetry_equiv_pos_as_xyz
1 x,y,z
2 -x,-y,-z

loop_
_atom_site_aniso_label
_atom_site_aniso_U_11
_atom_site_aniso_U_22
_atom_site_aniso_U_33
_atom_site_aniso_U_23
_atom_site_aniso_U_13
_atom_site_aniso_U_12
P1 0.0166(2) 0.0191(2) 0.0143(2) -0.0051(2) -0.0053(2) -0.0006(2)
P2 0.0166(2) 0.0148(2) 0.0136(2) -0.0033(1) -0.0057(2) 0.0004(2)
P3 0.0186(2) 0.0165(2) 0.0140(2) -0.0025(2) -0.0055(2) -0.0013(2)
P4 0.0160(2) 0.0220(2) 0.0162(2) -0.0044(2) -0.0068(2) -0.0005(2)
P5 0.0212(2) 0.0180(2) 0.0205(2) -0.0014(2) -0.0043(2) -0.0049(2)
P6 0.0202(2) 0.0143(2) 0.0230(2) 0.0011(2) -0.0067(2) -0.0033(2)
N1 0.0148(6) 0.0172(6) 0.0129(6) -0.0029(5) -0.0051(5) -0.0002(5)
N2 0.0151(6) 0.0145(6) 0.0133(6) -0.0038(5) -0.0055(5) -0.0001(5)
C1 0.0147(7) 0.0156(7) 0.0159(7) -0.0029(6) -0.0059(6) -0.0010(6)
C2 0.0122(7) 0.0163(7) 0.0156(7) -0.0036(6) -0.0047(6) 0.0012(6)
C3 0.0118(7) 0.0146(7) 0.0174(7) -0.0055(6) -0.0054(6) 0.0014(6)
C4 0.0162(7) 0.0190(8) 0.0161(7) -0.0034(6) -0.0044(6) 0.0001(6)
C5 0.0199(8) 0.0174(8) 0.0233(8) -0.0012(6) -0.0045(6) -0.0031(6)
C6 0.0228(8) 0.0176(8) 0.0294(9) -0.0099(7) -0.0085(7) -0.0014(6)
C7 0.0184(8) 0.0223(8) 0.0197(8) -0.0094(6) -0.0067(6) 0.0019(6)
C8 0.0166(7) 0.0161(7) 0.0139(7) -0.0057(6) -0.0056(6) 0.0007(6)
C9 0.0124(7) 0.0210(8) 0.0138(7) -0.0049(6) -0.0063(6) 0.0028(6)
C10 0.0193(8) 0.0219(8) 0.0170(8) -0.0049(6) -0.0040(6) -0.0010(6)
C11 0.0244(9) 0.0249(9) 0.0272(9) -0.0115(7) -0.0082(7) -0.0005(7)
C12 0.0203(8) 0.0387(10) 0.0231(8) -0.0184(8) -0.0096(7) 0.0071(7)
C13 0.0159(8) 0.0391(10) 0.0136(8) -0.0051(7) -0.0042(6) 0.0035(7)
C14 0.0145(7) 0.0245(8) 0.0166(8) -0.0013(6) -0.0062(6) 0.0002(6)
C15 0.0184(8) 0.0186(8) 0.0137(7) -0.0092(6) -0.0041(6) 0.0006(6)
C16 0.0205(8) 0.0198(8) 0.0165(7) -0.0079(6) -0.0078(6) 0.0002(6)
C17 0.0276(9) 0.0231(8) 0.0159(8) -0.0076(6) -0.0047(6) -0.0065(7)
C18 0.0204(8) 0.0318(9) 0.0221(8) -0.0152(7) 0.0003(7) -0.0048(7)
C19 0.0197(8) 0.0297(9) 0.0275(9) -0.0148(7) -0.0070(7) 0.0068(7)
C20 0.0227(8) 0.0207(8) 0.0176(8) -0.0069(6) -0.0062(6) 0.0037(6)
C21 0.0177(8) 0.0234(8) 0.0112(7) -0.0018(6) -0.0038(6) -0.0014(6)
C22 0.0204(8) 0.0211(8) 0.0113(7) -0.0037(6) -0.0042(6) -0.0004(6)
C23 0.0239(9) 0.0240(9) 0.0234(8) -0.0075(7) -0.0061(7) -0.0022(7)
C24 0.0413(11) 0.0223(9) 0.0300(10) -0.0099(7) -0.0088(8) -0.0012(8)
C25 0.0380(10) 0.0258(9) 0.0251(9) -0.0089(7) -0.0048(8) 0.0104(8)
C26 0.0214(9) 0.0344(10) 0.0206(8) -0.0036(7) -0.0031(7) 0.0061(7)
C27 0.0214(8) 0.0270(9) 0.0146(7) -0.0046(6) -0.0066(6) -0.0012(7)
C28 0.0176(8) 0.0235(8) 0.0149(7) -0.0075(6) -0.0074(6) -0.0006(6)
C29 0.0233(8) 0.0236(8) 0.0159(8) -0.0069(6) -0.0084(6) 0.0036(7)
C30 0.0188(8) 0.0346(10) 0.0199(8) -0.0104(7) -0.0048(6) 0.0027(7)
C31 0.0247(9) 0.0318(9) 0.0164(8) -0.0032(7) -0.0008(7) -0.0047(7)
C32 0.0307(9) 0.0227(9) 0.0211(8) -0.0020(7) -0.0073(7) 0.0011(7)
C33 0.0213(8) 0.0238(8) 0.0177(8) -0.0071(6) -0.0046(6) 0.0030(7)
F1 0.0376(6) 0.0351(6) 0.0243(5) -0.0085(4) -0.0040(4) -0.0121(5)
F2 0.0253(5) 0.0232(5) 0.0252(5) 0.0008(4) -0.0001(4) -0.0057(4)
N3 0.0151(6) 0.0154(6) 0.0153(6) -0.0048(5) -0.0062(5) -0.0002(5)
F3 0.0377(6) 0.0282(5) 0.0308(6) 0.0060(4) -0.0077(5) -0.0163(4)
F4 0.0296(6) 0.0264(5) 0.0461(6) -0.0032(5) -0.0067(5) 0.0061(4)
N4 0.0153(6) 0.0180(6) 0.0152(6) -0.0032(5) -0.0063(5) -0.0012(5)
F5 0.0213(5) 0.0379(6) 0.0427(6) 0.0033(5) -0.0053(4) -0.0012(4)
F6 0.0589(7) 0.0443(7) 0.0315(6) -0.0114(5) -0.0128(5) -0.0200(6)
C34 0.0137(7) 0.0165(7) 0.0177(7) -0.0031(6) -0.0069(6) 0.0000(6)
C35 0.0123(7) 0.0180(8) 0.0175(7) -0.0043(6) -0.0048(6) 0.0010(6)
C36 0.0112(7) 0.0171(7) 0.0192(8) -0.0066(6) -0.0057(6) 0.0014(6)
C37 0.0140(7) 0.0203(8) 0.0192(8) -0.0041(6) -0.0038(6) -0.0005(6)
C38 0.0208(8) 0.0185(8) 0.0279(9) -0.0028(7) -0.0069(7) -0.0042(6)
C39 0.0234(8) 0.0200(8) 0.0307(9) -0.0124(7) -0.0094(7) -0.0013(7)
C40 0.0190(8) 0.0240(8) 0.0213(8) -0.0105(7) -0.0076(6) 0.0008(6)
C41 0.0185(8) 0.0189(8) 0.0154(7) -0.0070(6) -0.0062(6) 0.0011(6)
C42 0.0142(7) 0.0260(8) 0.0143(7) -0.0049(6) -0.0068(6) 0.0015(6)
C43 0.0156(8) 0.0298(9) 0.0189(8) -0.0022(7) -0.0065(6) -0.0026(7)
C44 0.0182(8) 0.0465(11) 0.0145(8) -0.0033(7) -0.0030(6) -0.0009(7)
C45 0.0189(8) 0.0472(11) 0.0213(8) -0.0167(8) -0.0083(7) 0.0074(8)
C46 0.0213(8) 0.0309(9) 0.0285(9) -0.0135(7) -0.0123(7) 0.0046(7)
C47 0.0199(8) 0.0248(8) 0.0186(8) -0.0042(6) -0.0078(6) -0.0002(6)
C48 0.0181(8) 0.0158(7) 0.0166(7) -0.0073(6) -0.0041(6) 0.0013(6)
C49 0.0208(8) 0.0208(8) 0.0165(8) -0.0049(6) -0.0070(6) 0.0000(6)
C50 0.0243(8) 0.0196(8) 0.0184(8) -0.0060(6) -0.0025(6) -0.0018(6)
C51 0.0175(8) 0.0247(9) 0.0325(9) -0.0103(7) -0.0038(7) 0.0004(7)
C52 0.0223(9) 0.0313(10) 0.0356(10) -0.0036(8) -0.0144(8) 0.0048(7)
C53 0.0264(9) 0.0256(9) 0.0237(9) 0.0016(7) -0.0087(7) 0.0017(7)
C54 0.0167(8) 0.0253(8) 0.0148(7) -0.0012(6) -0.0063(6) -0.0020(6)
C55 0.0179(8) 0.0275(9) 0.0128(7) -0.0078(6) -0.0059(6) 0.0021(6)
C56 0.0188(8) 0.0318(9) 0.0210(8) -0.0121(7) -0.0074(6) 0.0001(7)
C57 0.0302(9) 0.0311(9) 0.0267(9) -0.0160(7) -0.0131(7) 0.0030(7)
C58 0.0278(9) 0.0372(10) 0.0270(9) -0.0194(8) -0.0138(7) 0.0120(8)
C59 0.0171(8) 0.0448(11) 0.0229(9) -0.0141(8) -0.0069(7) 0.0052(7)
C60 0.0190(8) 0.0330(9) 0.0169(8) -0.0083(7) -0.0066(6) -0.0013(7)
C61 0.0178(8) 0.0212(8) 0.0168(7) -0.0073(6) -0.0069(6) -0.0007(6)
C62 0.0224(8) 0.0252(9) 0.0235(8) -0.0083(7) -0.0113(7) 0.0063(7)
C63 0.0194(8) 0.0357(10) 0.0286(9) -0.0160(8) -0.0043(7) 0.0042(7)
C64 0.0312(10) 0.0329(10) 0.0203(9) -0.0088(7) 0.0007(7) -0.0025(8)
C65 0.0399(10) 0.0239(9) 0.0196(8) -0.0027(7) -0.0072(7) 0.0041(8)
C66 0.0256(9) 0.0209(8) 0.0202(8) -0.0082(7) -0.0064(7) 0.0062(7)
F7 0.0374(6) 0.0296(6) 0.0410(6) 0.0162(5) -0.0113(5) -0.0118(5)
F8 0.0282(5) 0.0246(5) 0.0530(7) -0.0012(5) -0.0202(5) -0.0023(4)
F9 0.0481(7) 0.0307(6) 0.0259(5) -0.0078(4) 0.0005(5) 0.0031(5)
F10 0.0689(8) 0.0249(6) 0.0439(7) -0.0150(5) -0.0159(6) -0.0034(5)
F11 0.0345(5) 0.0235(5) 0.0204(5) 0.0007(4) -0.0036(4) -0.0076(4)
F12 0.0330(6) 0.0336(6) 0.0699(8) 0.0125(6) -0.0318(6) -0.0102(5)

loop_
_atom_site_label
_atom_site_type_symbol
_atom_site_thermal_displace_type
_atom_site_fract_x
_atom_site_fract_y
_atom_site_fract_z
_atom_site_occupancy
_atom_site_U_iso_or_equiv
_atom_site_calc_flag
_atom_site_refinement_flags
P1 P Uani 0.90809(3) 0.53595(3) 0.41146(2) 1.000 0.0162(1) d .
P2 P Uani 0.77749(3) 0.61461(3) 0.03782(2) 1.000 0.0148(1) d .
P3 P Uani 0.71429(3) 0.86365(3) 0.46974(2) 1.000 0.0163(1) d .
P4 P Uani 0.59376(3) 1.00243(3) 0.08272(2) 1.000 0.0176(1) d .
P5 P Uani 0.37713(3) 0.72489(3) 0.60802(2) 1.000 0.0204(1) d .
P6 P Uani 1.09366(3) 0.78543(3) -0.13485(2) 1.000 0.0197(1) d .
N1 N Uani 0.83386(9) 0.58727(9) 0.28068(7) 1.000 0.0148(3) d .
N2 N Uani 0.86604(9) 0.58445(9) 0.15977(7) 1.000 0.0139(3) d .
C1 C Uani 0.83328(11) 0.53051(11) 0.23147(8) 1.000 0.0151(4) d .
C2 C Uani 0.87034(11) 0.68410(11) 0.23869(8) 1.000 0.0147(4) d .
C3 C Uani 0.89059(11) 0.68242(11) 0.16165(8) 1.000 0.0141(4) d .
C4 C Uani 0.93061(12) 0.76634(11) 0.10284(9) 1.000 0.0173(4) d .
C5 C Uani 0.94778(12) 0.85208(12) 0.12542(9) 1.000 0.0209(5) d .
C6 C Uani 0.92616(12) 0.85461(12) 0.20306(9) 1.000 0.0221(5) d .
C7 C Uani 0.88761(12) 0.77103(12) 0.26129(9) 1.000 0.0192(5) d .
C8 C Uani 0.87584(12) 0.54622(11) 0.09091(8) 1.000 0.0149(4) d .
C9 C Uani 0.80854(11) 0.53364(12) -0.03322(8) 1.000 0.0153(4) d .
C10 C Uani 0.77426(12) 0.43393(12) -0.01744(9) 1.000 0.0195(5) d .
C11 C Uani 0.79997(13) 0.37758(13) -0.07413(9) 1.000 0.0243(5) d .
C12 C Uani 0.85945(13) 0.42062(14) -0.14719(9) 1.000 0.0253(5) d .
C13 C Uani 0.89471(12) 0.51925(14) -0.16340(9) 1.000 0.0235(5) d .
C14 C Uani 0.86969(12) 0.57560(12) -0.10680(8) 1.000 0.0188(4) d .
C15 C Uani 0.65066(12) 0.56684(11) 0.10200(8) 1.000 0.0161(4) d .
C16 C Uani 0.63618(12) 0.47777(12) 0.16106(8) 1.000 0.0178(4) d .
C17 C Uani 0.53467(13) 0.45047(13) 0.20493(9) 1.000 0.0214(5) d .
C18 C Uani 0.44635(13) 0.51005(13) 0.18891(9) 1.000 0.0241(5) d .
C19 C Uani 0.45921(13) 0.59813(13) 0.13010(9) 1.000 0.0247(5) d .
C20 C Uani 0.56043(12) 0.62730(12) 0.08794(9) 1.000 0.0202(5) d .
C21 C Uani 0.79778(12) 0.55383(12) 0.36420(8) 1.000 0.0178(4) d .
C22 C Uani 0.98636(12) 0.42617(12) 0.37550(8) 1.000 0.0177(4) d .
C23 C Uani 0.94121(13) 0.34267(13) 0.36613(9) 1.000 0.0234(5) d .
C24 C Uani 1.00527(15) 0.26215(13) 0.33894(10) 1.000 0.0307(6) d .
C25 C Uani 1.11501(15) 0.26212(14) 0.32206(10) 1.000 0.0310(5) d .
C26 C Uani 1.16063(13) 0.34324(14) 0.33207(9) 1.000 0.0272(5) d .
C27 C Uani 1.09652(12) 0.42585(13) 0.35787(8) 1.000 0.0207(5) d .
C28 C Uani 0.82824(12) 0.47141(12) 0.50618(8) 1.000 0.0175(4) d .
C29 C Uani 0.73476(12) 0.52241(13) 0.54237(9) 1.000 0.0203(5) d .
C30 C Uani 0.67443(13) 0.47656(13) 0.61435(9) 1.000 0.0241(5) d .
C31 C Uani 0.70727(13) 0.38017(13) 0.65239(9) 1.000 0.0255(5) d .
C32 C Uani 0.80084(14) 0.32994(13) 0.61799(9) 1.000 0.0256(5) d .
C33 C Uani 0.86085(13) 0.37519(12) 0.54531(9) 1.000 0.0210(5) d .
F1 F Uani 0.39155(8) 0.77222(8) 0.67474(5) 1.000 0.0320(3) d .
F2 F Uani 0.43902(7) 0.81846(7) 0.54511(5) 1.000 0.0268(3) d .
N3 N Uani 0.63834(9) 0.93462(9) 0.33882(7) 1.000 0.0146(3) d .
F3 F Uani 0.31631(8) 0.63080(8) 0.67112(6) 1.000 0.0336(3) d .
F4 F Uani 0.48760(8) 0.65882(8) 0.60498(6) 1.000 0.0365(3) d .
N4 N Uani 0.66393(10) 0.95410(10) 0.21539(7) 1.000 0.0158(3) d .
F5 F Uani 0.26690(8) 0.79227(8) 0.61159(6) 1.000 0.0370(3) d .
F6 F Uani 0.36117(10) 0.67825(9) 0.54209(6) 1.000 0.0426(4) d .
C34 C Uani 0.66717(11) 0.99905(12) 0.27068(8) 1.000 0.0156(4) d .
C35 C Uani 0.62981(11) 0.85391(11) 0.24963(8) 1.000 0.0159(4) d .
C36 C Uani 0.61164(11) 0.84238(11) 0.32836(8) 1.000 0.0152(4) d .
C37 C Uani 0.57130(11) 0.75295(12) 0.38073(9) 1.000 0.0181(4) d .
C38 C Uani 0.55341(12) 0.67515(12) 0.35008(9) 1.000 0.0225(5) d .
C39 C Uani 0.57553(13) 0.68498(12) 0.27061(9) 1.000 0.0230(5) d .
C40 C Uani 0.61350(12) 0.77428(12) 0.21885(9) 1.000 0.0202(5) d .
C41 C Uani 0.63310(12) 0.95818(12) 0.41268(8) 1.000 0.0169(4) d .
C42 C Uani 0.67335(12) 0.92016(12) 0.55461(8) 1.000 0.0177(4) d .
C43 C Uani 0.62123(12) 0.85863(13) 0.62437(9) 1.000 0.0215(5) d .
C44 C Uani 0.59117(13) 0.89817(15) 0.69035(9) 1.000 0.0275(5) d .
C45 C Uani 0.61179(13) 0.99875(15) 0.68634(9) 1.000 0.0277(5) d .
C46 C Uani 0.66181(13) 1.06101(14) 0.61683(9) 1.000 0.0250(5) d .
C47 C Uani 0.69381(12) 1.02161(12) 0.55126(9) 1.000 0.0208(5) d .
C48 C Uani 0.84949(12) 0.90785(11) 0.42873(8) 1.000 0.0165(4) d .
C49 C Uani 0.88460(12) 0.97795(12) 0.35947(8) 1.000 0.0189(5) d .
C50 C Uani 0.99031(13) 1.00304(12) 0.33194(9) 1.000 0.0211(5) d .
C51 C Uani 1.06127(13) 0.96083(13) 0.37459(10) 1.000 0.0250(5) d .
C52 C Uani 1.02701(13) 0.89166(14) 0.44437(10) 1.000 0.0296(6) d .
C53 C Uani 0.92283(13) 0.86376(13) 0.47044(10) 1.000 0.0264(5) d .
C54 C Uani 0.69844(12) 1.00022(12) 0.13277(8) 1.000 0.0190(4) d .
C55 C Uani 0.51442(12) 1.12227(12) 0.09820(8) 1.000 0.0187(5) d .
C56 C Uani 0.55828(13) 1.21691(13) 0.08708(9) 1.000 0.0224(5) d .
C57 C Uani 0.49329(14) 1.30534(14) 0.09677(9) 1.000 0.0269(5) d .
C58 C Uani 0.38357(14) 1.30073(14) 0.11869(10) 1.000 0.0283(5) d .
C59 C Uani 0.33877(13) 1.20787(14) 0.12934(9) 1.000 0.0274(5) d .
C60 C Uani 0.40420(12) 1.11879(13) 0.11885(9) 1.000 0.0221(5) d .
C61 C Uani 0.67679(12) 1.04317(12) -0.01595(8) 1.000 0.0176(4) d .
C62 C Uani 0.76972(13) 0.98446(13) -0.04320(9) 1.000 0.0228(5) d .
C63 C Uani 0.82831(13) 1.00959(14) -0.11907(10) 1.000 0.0273(5) d .
C64 C Uani 0.79455(14) 1.09211(14) -0.16960(10) 1.000 0.0292(6) d .
C65 C Uani 0.70142(15) 1.14927(13) -0.14418(10) 1.000 0.0290(5) d .
C66 C Uani 0.64308(13) 1.12563(12) -0.06807(9) 1.000 0.0222(5) d .
F7 F Uani 1.14005(8) 0.87761(8) -0.20583(6) 1.000 0.0394(3) d .
F8 F Uani 0.98314(8) 0.80410(7) -0.15650(6) 1.000 0.0346(3) d .
F9 F Uani 1.13176(9) 0.70281(8) -0.18770(6) 1.000 0.0375(3) d .
F10 F Uani 1.05435(10) 0.86769(8) -0.08191(7) 1.000 0.0444(4) d .
F11 F Uani 1.04657(8) 0.69417(7) -0.06333(5) 1.000 0.0275(3) d .
F12 F Uani 1.20544(8) 0.76699(8) -0.11559(7) 1.000 0.0453(4) d .
H1 H Uiso 0.81240 0.46110 0.24560 1.000 0.0180 c RU
H4 H Uiso 0.94520 0.76460 0.05040 1.000 0.0210 c RU
H5 H Uiso 0.97510 0.91130 0.08740 1.000 0.0250 c RU
H6 H Uiso 0.93850 0.91580 0.21580 1.000 0.0270 c RU
H7 H Uiso 0.87370 0.77270 0.31370 1.000 0.0230 c RU
H8A H Uiso 0.86500 0.47090 0.10580 1.000 0.0180 c RU
H8B H Uiso 0.94860 0.55610 0.05660 1.000 0.0180 c RU
H10 H Uiso 0.73290 0.40420 0.03250 1.000 0.0230 c RU
H11 H Uiso 0.77670 0.30940 -0.06280 1.000 0.0290 c RU
H12 H Uiso 0.87600 0.38240 -0.18620 1.000 0.0300 c RU
H13 H Uiso 0.93620 0.54850 -0.21340 1.000 0.0280 c RU
H14 H Uiso 0.89440 0.64320 -0.11820 1.000 0.0230 c RU
H16 H Uiso 0.69630 0.43540 0.17140 1.000 0.0210 c RU
H17 H Uiso 0.52580 0.39090 0.24600 1.000 0.0260 c RU
H18 H Uiso 0.37700 0.49050 0.21820 1.000 0.0290 c RU
H19 H Uiso 0.39860 0.63850 0.11870 1.000 0.0300 c RU
H20 H Uiso 0.56870 0.68920 0.04890 1.000 0.0240 c RU
H21A H Uiso 0.76320 0.48740 0.37770 1.000 0.0210 c RU
H21B H Uiso 0.74380 0.60610 0.38440 1.000 0.0210 c RU
H23 H Uiso 0.86610 0.34130 0.37850 1.000 0.0280 c RU
H24 H Uiso 0.97400 0.20640 0.33170 1.000 0.0370 c RU
H25 H Uiso 1.15870 0.20630 0.30360 1.000 0.0370 c RU
H26 H Uiso 1.23570 0.34280 0.32140 1.000 0.0330 c RU
H27 H Uiso 1.12830 0.48240 0.36350 1.000 0.0250 c RU
H29 H Uiso 0.71260 0.58920 0.51720 1.000 0.0240 c RU
H30 H Uiso 0.61030 0.51120 0.63780 1.000 0.0290 c RU
H31 H Uiso 0.66580 0.34870 0.70180 1.000 0.0310 c RU
H32 H Uiso 0.82400 0.26430 0.64420 1.000 0.0310 c RU
H33 H Uiso 0.92480 0.34010 0.52210 1.000 0.0250 c RU
H34 H Uiso 0.68730 1.06780 0.26250 1.000 0.0190 c RU
H37 H Uiso 0.55700 0.74600 0.43440 1.000 0.0220 c RU
H38 H Uiso 0.52530 0.61300 0.38360 1.000 0.0270 c RU
H39 H Uiso 0.56400 0.62850 0.25200 1.000 0.0280 c RU
H40 H Uiso 0.62770 0.78110 0.16520 1.000 0.0240 c RU
H41A H Uiso 0.55800 0.95900 0.44360 1.000 0.0200 c RU
H41B H Uiso 0.65790 1.02860 0.40290 1.000 0.0200 c RU
H43 H Uiso 0.60620 0.78980 0.62700 1.000 0.0260 c RU
H44 H Uiso 0.55650 0.85590 0.73810 1.000 0.0330 c RU
H45 H Uiso 0.59160 1.02540 0.73140 1.000 0.0330 c RU
H46 H Uiso 0.67420 1.13070 0.61410 1.000 0.0300 c RU
H47 H Uiso 0.72980 1.06380 0.50390 1.000 0.0250 c RU
H49 H Uiso 0.83580 1.00920 0.33050 1.000 0.0230 c RU
H50 H Uiso 1.01370 1.04930 0.28360 1.000 0.0250 c RU
H51 H Uiso 1.13320 0.97900 0.35630 1.000 0.0300 c RU
H52 H Uiso 1.07530 0.86340 0.47430 1.000 0.0360 c RU
H53 H Uiso 0.90080 0.81410 0.51720 1.000 0.0320 c RU
H54A H Uiso 0.76280 0.96010 0.10920 1.000 0.0230 c RU
H54B H Uiso 0.71790 1.07220 0.12530 1.000 0.0230 c RU
H56 H Uiso 0.63330 1.22040 0.07270 1.000 0.0270 c RU
H57 H Uiso 0.52380 1.36950 0.08840 1.000 0.0320 c RU
H58 H Uiso 0.33910 1.36140 0.12640 1.000 0.0340 c RU
H59 H Uiso 0.26370 1.20490 0.14370 1.000 0.0330 c RU
H60 H Uiso 0.37340 1.05520 0.12580 1.000 0.0270 c RU
H62 H Uiso 0.79300 0.92650 -0.00920 1.000 0.0270 c RU
H63 H Uiso 0.89210 0.96980 -0.13640 1.000 0.0330 c RU
H64 H Uiso 0.83510 1.10950 -0.22160 1.000 0.0350 c RU
H65 H Uiso 0.67720 1.20520 -0.17910 1.000 0.0350 c RU
H66 H Uiso 0.57950 1.16600 -0.05120 1.000 0.0270 c RU

loop_
_atom_type_symbol
_atom_type_description
_atom_type_scat_dispersion_real
_atom_type_scat_dispersion_imag
_atom_type_scat_source
C C 0.0033 0.0016 ' International Tables Vol C Tables 4.2.6.8 and 6.1.1.4'
H H 0.0000 0.0000 ' International Tables Vol C Tables 4.2.6.8 and 6.1.1.4'
F F 0.0171 0.0103 ' International Tables Vol C Tables 4.2.6.8 and 6.1.1.4'
N N 0.0061 0.0033 ' International Tables Vol C Tables 4.2.6.8 and 6.1.1.4'
P P 0.1023 0.0942 ' International Tables Vol C Tables 4.2.6.8 and 6.1.1.4'

loop_
_geom_angle_atom_site_label_1
_geom_angle_atom_site_label_2
_geom_angle_atom_site_label_3
_geom_angle
_geom_angle_publ_flag
C21 P1 C22 100.74(7) yes
C21 P1 C28 95.05(7) yes
C22 P1 C28 101.98(7) yes
C8 P2 C9 96.57(7) yes
C8 P2 C15 102.81(7) yes
C9 P2 C15 102.21(7) yes
C41 P3 C48 104.26(7) yes
C42 P3 C48 99.69(7) yes
C41 P3 C42 96.66(7) yes
C55 P4 C61 101.97(7) yes
C54 P4 C55 102.19(7) yes
C54 P4 C61 97.54(7) yes
F3 P5 F4 90.04(6) yes
F2 P5 F6 90.32(6) yes
F1 P5 F3 89.87(6) yes
F1 P5 F4 90.12(6) yes
F1 P5 F5 89.13(6) yes
F1 P5 F6 179.25(7) yes
F2 P5 F3 179.44(6) yes
F2 P5 F4 89.42(6) yes
F2 P5 F5 90.26(6) yes
F1 P5 F2 89.96(5) yes
F5 P5 F6 90.17(6) yes
F4 P5 F6 90.58(6) yes
F3 P5 F6 89.86(6) yes
F3 P5 F5 90.28(6) yes
F4 P5 F5 179.19(6) yes
F7 P6 F12 89.57(6) yes
F9 P6 F12 89.72(6) yes
F10 P6 F11 90.14(6) yes
F11 P6 F12 90.58(6) yes
F7 P6 F11 179.36(6) yes
F7 P6 F8 89.37(6) yes
F8 P6 F9 89.21(6) yes
F8 P6 F10 90.26(6) yes
F8 P6 F11 90.50(6) yes
F10 P6 F12 90.81(7) yes
F7 P6 F10 89.24(6) yes
F9 P6 F11 89.59(5) yes
F7 P6 F9 91.03(6) yes
F8 P6 F12 178.49(6) yes
F9 P6 F10 179.40(7) yes
C1 N1 C21 125.12(13) yes
C1 N1 C2 108.13(12) yes
C2 N1 C21 126.71(12) yes
C3 N2 C8 126.30(12) yes
C1 N2 C3 108.23(12) yes
C1 N2 C8 125.46(12) yes
N1 C1 N2 110.59(13) yes
C3 C2 C7 121.62(14) no
N1 C2 C3 106.55(13) yes
N1 C2 C7 131.83(13) yes
N2 C3 C4 131.16(13) yes
N2 C3 C2 106.50(12) yes
C2 C3 C4 122.31(14) no
C3 C4 C5 115.89(14) no
C4 C5 C6 121.99(15) no
C5 C6 C7 122.10(15) no
C2 C7 C6 116.09(14) no
P2 C8 N2 112.25(10) yes
P2 C9 C10 123.66(11) yes
C10 C9 C14 118.86(14) no
P2 C9 C14 117.48(12) yes
C9 C10 C11 120.52(15) no
C10 C11 C12 120.07(16) no
C11 C12 C13 119.94(16) no
C12 C13 C14 120.17(15) no
C9 C14 C13 120.43(15) no
P2 C15 C20 114.74(11) yes
C16 C15 C20 118.29(15) no
P2 C15 C16 126.97(12) yes
C15 C16 C17 120.69(15) no
C16 C17 C18 120.09(15) no
C17 C18 C19 119.97(16) no
C18 C19 C20 119.98(16) no
C15 C20 C19 120.93(15) no
P1 C21 N1 113.21(11) yes
C23 C22 C27 118.81(15) no
P1 C22 C27 117.70(12) yes
P1 C22 C23 123.48(13) yes
C22 C23 C24 120.33(17) no
C23 C24 C25 120.44(17) no
C24 C25 C26 119.87(17) no
C25 C26 C27 119.96(17) no
C22 C27 C26 120.56(16) no
C29 C28 C33 118.50(14) no
P1 C28 C33 121.91(12) yes
P1 C28 C29 119.49(12) yes
C28 C29 C30 120.67(15) no
C29 C30 C31 120.22(16) no
C30 C31 C32 119.70(15) no
C31 C32 C33 120.20(16) no
C28 C33 C32 120.69(16) no
N2 C1 H1 125.00 no
N1 C1 H1 125.00 no
C34 N3 C41 125.58(13) yes
C36 N3 C41 126.17(12) yes
C34 N3 C36 108.23(12) yes
C35 N4 C54 126.71(13) yes
C34 N4 C35 107.93(12) yes
C34 N4 C54 125.21(13) yes
C3 C4 H4 122.00 no
C5 C4 H4 122.00 no
C4 C5 H5 119.00 no
C6 C5 H5 119.00 no
C5 C6 H6 119.00 no
C7 C6 H6 119.00 no
C2 C7 H7 122.00 no
C6 C7 H7 122.00 no
N2 C8 H8A 109.00 no
N2 C8 H8B 109.00 no
P2 C8 H8B 109.00 no
P2 C8 H8A 109.00 no
H8A C8 H8B 108.00 no
C11 C10 H10 120.00 no
C9 C10 H10 120.00 no
C12 C11 H11 120.00 no
C10 C11 H11 120.00 no
C13 C12 H12 120.00 no
C11 C12 H12 120.00 no
C14 C13 H13 120.00 no
C12 C13 H13 120.00 no
C13 C14 H14 120.00 no
C9 C14 H14 120.00 no
C15 C16 H16 120.00 no
C17 C16 H16 120.00 no
C16 C17 H17 120.00 no
C18 C17 H17 120.00 no
C19 C18 H18 120.00 no
C17 C18 H18 120.00 no
C20 C19 H19 120.00 no
C18 C19 H19 120.00 no
C19 C20 H20 120.00 no
C15 C20 H20 120.00 no
P1 C21 H21B 109.00 no
P1 C21 H21A 109.00 no
H21A C21 H21B 108.00 no
N1 C21 H21A 109.00 no
N1 C21 H21B 109.00 no
C24 C23 H23 120.00 no
C22 C23 H23 120.00 no
C23 C24 H24 120.00 no
C25 C24 H24 120.00 no
C26 C25 H25 120.00 no
C24 C25 H25 120.00 no
C25 C26 H26 120.00 no
C27 C26 H26 120.00 no
C26 C27 H27 120.00 no
C22 C27 H27 120.00 no
C30 C29 H29 120.00 no
C28 C29 H29 120.00 no
C31 C30 H30 120.00 no
C29 C30 H30 120.00 no
C32 C31 H31 120.00 no
C30 C31 H31 120.00 no
C33 C32 H32 120.00 no
C31 C32 H32 120.00 no
C32 C33 H33 120.00 no
C28 C33 H33 120.00 no
N3 C34 N4 110.75(14) yes
N4 C35 C36 106.54(13) yes
N4 C35 C40 131.85(13) yes
C36 C35 C40 121.62(14) no
N3 C36 C37 131.42(13) yes
C35 C36 C37 122.05(14) no
N3 C36 C35 106.51(12) yes
C36 C37 C38 116.07(14) no
C37 C38 C39 121.99(15) no
C38 C39 C40 121.92(15) no
C35 C40 C39 116.29(14) no
P3 C41 N3 114.04(11) yes
P3 C42 C47 122.12(11) yes
P3 C42 C43 118.39(12) yes
C43 C42 C47 119.49(14) no
C42 C43 C44 119.96(16) no
C43 C44 C45 120.04(15) no
C44 C45 C46 120.26(16) no
C45 C46 C47 120.03(17) no
C42 C47 C46 120.19(15) no
P3 C48 C49 125.42(12) yes
P3 C48 C53 116.18(11) yes
C49 C48 C53 118.37(15) no
C48 C49 C50 120.83(15) no
C49 C50 C51 120.16(15) no
C50 C51 C52 119.63(16) no
C51 C52 C53 120.21(17) no
C48 C53 C52 120.73(16) no
P4 C54 N4 112.99(11) yes
C56 C55 C60 118.96(15) no
P4 C55 C56 123.67(13) yes
P4 C55 C60 117.31(12) yes
C55 C56 C57 120.47(16) no
C56 C57 C58 120.16(17) no
C57 C58 C59 120.14(17) no
C58 C59 C60 119.78(17) no
C55 C60 C59 120.47(16) no
C62 C61 C66 117.99(14) no
P4 C61 C62 120.37(12) yes
P4 C61 C66 121.22(12) yes
C61 C62 C63 120.89(16) no
C62 C63 C64 120.34(17) no
C63 C64 C65 119.58(16) no
C64 C65 C66 120.48(17) no
C61 C66 C65 120.69(16) no
N4 C34 H34 125.00 no
N3 C34 H34 125.00 no
C38 C37 H37 122.00 no
C36 C37 H37 122.00 no
C39 C38 H38 119.00 no
C37 C38 H38 119.00 no
C38 C39 H39 119.00 no
C40 C39 H39 119.00 no
C39 C40 H40 122.00 no
C35 C40 H40 122.00 no
P3 C41 H41B 109.00 no
P3 C41 H41A 109.00 no
N3 C41 H41B 109.00 no
H41A C41 H41B 108.00 no
N3 C41 H41A 109.00 no
C44 C43 H43 120.00 no
C42 C43 H43 120.00 no
C45 C44 H44 120.00 no
C43 C44 H44 120.00 no
C46 C45 H45 120.00 no
C44 C45 H45 120.00 no
C45 C46 H46 120.00 no
C47 C46 H46 120.00 no
C46 C47 H47 120.00 no
C42 C47 H47 120.00 no
C48 C49 H49 120.00 no
C50 C49 H49 120.00 no
C51 C50 H50 120.00 no
C49 C50 H50 120.00 no
C50 C51 H51 120.00 no
C52 C51 H51 120.00 no
C51 C52 H52 120.00 no
C53 C52 H52 120.00 no
C52 C53 H53 120.00 no
C48 C53 H53 120.00 no
P4 C54 H54A 109.00 no
N4 C54 H54B 109.00 no
P4 C54 H54B 109.00 no
N4 C54 H54A 109.00 no
H54A C54 H54B 108.00 no
C57 C56 H56 120.00 no
C55 C56 H56 120.00 no
C58 C57 H57 120.00 no
C56 C57 H57 120.00 no
C57 C58 H58 120.00 no
C59 C58 H58 120.00 no
C58 C59 H59 120.00 no
C60 C59 H59 120.00 no
C59 C60 H60 120.00 no
C55 C60 H60 120.00 no
C61 C62 H62 120.00 no
C63 C62 H62 120.00 no
C64 C63 H63 120.00 no
C62 C63 H63 120.00 no
C63 C64 H64 120.00 no
C65 C64 H64 120.00 no
C66 C65 H65 120.00 no
C64 C65 H65 120.00 no
C65 C66 H66 120.00 no
C61 C66 H66 120.00 no

loop_
_geom_bond_atom_site_label_1
_geom_bond_atom_site_label_2
_geom_bond_distance
_geom_bond_publ_flag
P1 C21 1.8736(17) yes
P1 C22 1.8292(16) yes
P1 C28 1.8381(15) yes
P2 C8 1.8687(16) yes
P2 C9 1.8395(16) yes
P2 C15 1.8342(16) yes
P3 C42 1.8369(15) yes
P3 C48 1.8326(17) yes
P3 C41 1.8757(16) yes
P4 C61 1.8385(15) yes
P4 C54 1.8748(17) yes
P4 C55 1.8282(17) yes
P5 F6 1.5889(12) yes
P5 F2 1.6059(10) yes
P5 F3 1.6063(11) yes
P5 F1 1.5998(10) yes
P5 F5 1.5974(12) yes
P5 F4 1.5930(12) yes
P6 F7 1.5989(11) yes
P6 F8 1.5961(12) yes
P6 F9 1.5973(11) yes
P6 F10 1.5954(12) yes
P6 F11 1.5990(10) yes
P6 F12 1.5912(12) yes
N1 C21 1.4647(19) yes
N1 C2 1.3959(19) yes
N1 C1 1.3322(19) yes
N2 C8 1.4673(19) yes
N2 C1 1.3295(19) yes
N2 C3 1.3961(19) yes
C2 C3 1.394(2) no
C2 C7 1.394(2) no
C3 C4 1.394(2) no
C4 C5 1.378(2) no
C5 C6 1.406(2) no
C6 C7 1.381(2) no
C9 C10 1.392(2) no
C9 C14 1.395(2) no
C10 C11 1.388(2) no
C11 C12 1.384(2) no
C12 C13 1.383(3) no
C13 C14 1.387(2) no
C15 C16 1.396(2) no
C15 C20 1.399(2) no
C16 C17 1.390(2) no
C17 C18 1.385(3) no
C18 C19 1.385(2) no
C19 C20 1.386(2) no
C22 C27 1.391(2) no
C22 C23 1.398(2) no
C23 C24 1.381(3) no
C24 C25 1.387(3) no
C25 C26 1.379(3) no
C26 C27 1.393(3) no
C28 C33 1.392(2) no
C28 C29 1.400(2) no
C29 C30 1.383(2) no
C30 C31 1.387(2) no
C31 C32 1.385(3) no
C32 C33 1.389(2) no
C1 H1 0.9500 no
N3 C36 1.3948(19) yes
N3 C34 1.3288(19) yes
N3 C41 1.4741(19) yes
N4 C54 1.4721(19) yes
N4 C35 1.399(2) yes
C4 H4 0.9500 no
N4 C34 1.332(2) yes
C5 H5 0.9500 no
C6 H6 0.9500 no
C7 H7 0.9500 no
C8 H8A 0.9900 no
C8 H8B 0.9900 no
C10 H10 0.9500 no
C11 H11 0.9500 no
C12 H12 0.9500 no
C13 H13 0.9500 no
C14 H14 0.9500 no
C16 H16 0.9500 no
C17 H17 0.9500 no
C18 H18 0.9500 no
C19 H19 0.9500 no
C20 H20 0.9500 no
C21 H21A 0.9900 no
C21 H21B 0.9900 no
C23 H23 0.9500 no
C24 H24 0.9500 no
C25 H25 0.9500 no
C26 H26 0.9500 no
C27 H27 0.9500 no
C29 H29 0.9500 no
C30 H30 0.9500 no
C31 H31 0.9500 no
C32 H32 0.9500 no
C33 H33 0.9500 no
C35 C36 1.395(2) no
C35 C40 1.393(2) no
C36 C37 1.394(2) no
C37 C38 1.378(2) no
C38 C39 1.406(2) no
C39 C40 1.379(2) no
C42 C43 1.393(2) no
C42 C47 1.395(2) no
C43 C44 1.395(2) no
C44 C45 1.381(3) no
C45 C46 1.386(2) no
C46 C47 1.387(2) no
C48 C49 1.388(2) no
C48 C53 1.398(2) no
C49 C50 1.390(2) no
C50 C51 1.380(2) no
C51 C52 1.387(2) no
C52 C53 1.383(3) no
C55 C56 1.399(2) no
C55 C60 1.393(2) no
C56 C57 1.380(3) no
C57 C58 1.388(3) no
C58 C59 1.385(3) no
C59 C60 1.393(3) no
C61 C62 1.398(2) no
C61 C66 1.396(2) no
C62 C63 1.384(2) no
C63 C64 1.379(3) no
C64 C65 1.381(3) no
C65 C66 1.386(2) no
C34 H34 0.9500 no
C37 H37 0.9500 no
C38 H38 0.9500 no
C39 H39 0.9500 no
C40 H40 0.9500 no
C41 H41A 0.9900 no
C41 H41B 0.9900 no
C43 H43 0.9500 no
C44 H44 0.9500 no
C45 H45 0.9500 no
C46 H46 0.9500 no
C47 H47 0.9500 no
C49 H49 0.9500 no
C50 H50 0.9500 no
C51 H51 0.9500 no
C52 H52 0.9500 no
C53 H53 0.9500 no
C54 H54B 0.9900 no
C54 H54A 0.9900 no
C56 H56 0.9500 no
C57 H57 0.9500 no
C58 H58 0.9500 no
C59 H59 0.9500 no
C60 H60 0.9500 no
C62 H62 0.9500 no
C63 H63 0.9500 no
C64 H64 0.9500 no
C65 H65 0.9500 no
C66 H66 0.9500 no

loop_
_geom_torsion_atom_site_label_1
_geom_torsion_atom_site_label_2
_geom_torsion_atom_site_label_3
_geom_torsion_atom_site_label_4
_geom_torsion
_geom_torsion_publ_flag
C22 P1 C21 N1 -65.88(12) no
C28 P1 C21 N1 -169.11(11) no
C21 P1 C22 C23 -38.44(14) no
C21 P1 C22 C27 142.60(12) no
C28 P1 C22 C23 59.13(14) no
C28 P1 C22 C27 -119.83(12) no
C21 P1 C28 C29 -57.60(14) no
C21 P1 C28 C33 126.04(14) no
C22 P1 C28 C29 -159.72(13) no
C22 P1 C28 C33 23.92(15) no
C9 P2 C8 N2 -173.92(11) no
C15 P2 C8 N2 -69.77(11) no
C8 P2 C9 C10 76.65(15) no
C8 P2 C9 C14 -103.50(13) no
C15 P2 C9 C10 -28.02(15) no
C15 P2 C9 C14 151.83(13) no
C8 P2 C15 C16 -18.98(15) no
C8 P2 C15 C20 161.93(12) no
C9 P2 C15 C16 80.76(15) no
C9 P2 C15 C20 -98.33(12) no
C48 P3 C42 C43 -135.02(14) no
C48 P3 C42 C47 44.32(15) no
C41 P3 C48 C49 -14.57(15) no
C41 P3 C48 C53 167.61(12) no
C42 P3 C48 C49 -114.05(14) no
C42 P3 C48 C53 68.13(13) no
C42 P3 C41 N3 -176.01(11) no
C48 P3 C41 N3 82.19(12) no
C41 P3 C42 C43 119.23(14) no
C41 P3 C42 C47 -61.44(15) no
C61 P4 C55 C56 -54.01(14) no
C61 P4 C55 C60 122.99(12) no
C54 P4 C61 C62 57.27(15) no
C55 P4 C54 N4 84.93(12) no
C61 P4 C54 N4 -171.03(11) no
C54 P4 C55 C56 46.54(14) no
C54 P4 C55 C60 -136.47(12) no
C55 P4 C61 C66 -26.06(15) no
C54 P4 C61 C66 -130.29(14) no
C55 P4 C61 C62 161.50(14) no
C2 N1 C1 N2 -0.67(17) no
C21 N1 C1 N2 176.96(13) no
C1 N1 C2 C3 0.54(17) no
C1 N1 C2 C7 -178.98(17) no
C2 N1 C21 P1 -69.88(17) no
C21 N1 C2 C3 -177.04(14) no
C21 N1 C2 C7 3.4(3) no
C1 N1 C21 P1 112.93(15) no
C3 N2 C1 N1 0.52(17) no
C8 N2 C1 N1 179.72(13) no
C1 N2 C3 C2 -0.16(17) no
C3 N2 C8 P2 -68.48(17) no
C1 N2 C8 P2 112.46(14) no
C1 N2 C3 C4 177.98(17) no
C8 N2 C3 C2 -179.35(14) no
C8 N2 C3 C4 -1.2(3) no
C7 C2 C3 N2 179.34(14) no
C7 C2 C3 C4 1.0(2) no
N1 C2 C7 C6 179.20(16) no
N1 C2 C3 C4 -178.58(14) no
N1 C2 C3 N2 -0.24(16) no
C3 C2 C7 C6 -0.3(2) no
N2 C3 C4 C5 -178.71(16) no
C2 C3 C4 C5 -0.8(2) no
C3 C4 C5 C6 0.0(2) no
C4 C5 C6 C7 0.8(3) no
C5 C6 C7 C2 -0.6(2) no
P2 C9 C10 C11 179.43(13) no
C10 C9 C14 C13 0.8(2) no
C14 C9 C10 C11 -0.4(2) no
P2 C9 C14 C13 -179.09(13) no
C9 C10 C11 C12 -0.5(3) no
C10 C11 C12 C13 1.0(3) no
C11 C12 C13 C14 -0.7(3) no
C12 C13 C14 C9 -0.2(3) no
P2 C15 C16 C17 -179.45(12) no
C20 C15 C16 C17 -0.4(2) no
P2 C15 C20 C19 177.44(13) no
C16 C15 C20 C19 -1.7(2) no
C15 C16 C17 C18 1.9(2) no
C16 C17 C18 C19 -1.3(3) no
C17 C18 C19 C20 -0.8(3) no
C18 C19 C20 C15 2.3(2) no
C23 C22 C27 C26 -0.6(2) no
P1 C22 C23 C24 -179.74(13) no
C27 C22 C23 C24 -0.8(2) no
P1 C22 C27 C26 178.37(12) no
C22 C23 C24 C25 1.3(3) no
C23 C24 C25 C26 -0.4(3) no
C24 C25 C26 C27 -1.1(3) no
C25 C26 C27 C22 1.6(2) no
P1 C28 C29 C30 -178.59(13) no
P1 C28 C33 C32 177.66(13) no
C29 C28 C33 C32 1.3(2) no
C33 C28 C29 C30 -2.1(2) no
C28 C29 C30 C31 1.5(3) no
C29 C30 C31 C32 0.0(3) no
C30 C31 C32 C33 -0.9(3) no
C31 C32 C33 C28 0.2(3) no
C36 N3 C34 N4 -1.66(18) no
C41 N3 C34 N4 179.75(14) no
C34 N3 C36 C35 2.08(17) no
C34 N3 C36 C37 -176.03(16) no
C41 N3 C36 C35 -179.34(14) no
C41 N3 C36 C37 2.6(3) no
C34 N3 C41 P3 -124.25(14) no
C36 N3 C41 P3 57.40(18) no
C35 N4 C34 N3 0.55(18) no
C54 N4 C34 N3 -175.17(14) no
C34 N4 C35 C36 0.76(17) no
C34 N4 C35 C40 -179.40(17) no
C54 N4 C35 C36 176.41(14) no
C54 N4 C35 C40 -3.8(3) no
C34 N4 C54 P4 -126.59(14) no
C35 N4 C54 P4 58.48(18) no
N4 C35 C36 N3 -1.71(16) no
N4 C35 C36 C37 176.61(14) no
C40 C35 C36 N3 178.43(14) no
C40 C35 C36 C37 -3.3(2) no
N4 C35 C40 C39 -177.97(16) no
C36 C35 C40 C39 1.9(2) no
N3 C36 C37 C38 179.77(16) no
C35 C36 C37 C38 1.9(2) no
C36 C37 C38 C39 0.6(2) no
C37 C38 C39 C40 -1.9(3) no
C38 C39 C40 C35 0.7(2) no
P3 C42 C43 C44 178.52(13) no
C47 C42 C43 C44 -0.8(3) no
P3 C42 C47 C46 -179.76(13) no
C43 C42 C47 C46 -0.4(3) no
C42 C43 C44 C45 0.9(3) no
C43 C44 C45 C46 0.4(3) no
C44 C45 C46 C47 -1.6(3) no
C45 C46 C47 C42 1.7(3) no
P3 C48 C49 C50 -177.25(12) no
C53 C48 C49 C50 0.5(2) no
P3 C48 C53 C52 179.85(14) no
C49 C48 C53 C52 1.9(2) no
C48 C49 C50 C51 -2.1(2) no
C49 C50 C51 C52 1.3(3) no
C50 C51 C52 C53 1.1(3) no
C51 C52 C53 C48 -2.7(3) no
P4 C55 C56 C57 177.24(12) no
C60 C55 C56 C57 0.3(2) no
P4 C55 C60 C59 -178.08(12) no
C56 C55 C60 C59 -0.9(2) no
C55 C56 C57 C58 0.9(2) no
C56 C57 C58 C59 -1.4(3) no
C57 C58 C59 C60 0.8(3) no
C58 C59 C60 C55 0.4(2) no
P4 C61 C62 C63 174.77(14) no
C66 C61 C62 C63 2.1(3) no
P4 C61 C66 C65 -173.74(14) no
C62 C61 C66 C65 -1.1(3) no
C61 C62 C63 C64 -1.3(3) no
C62 C63 C64 C65 -0.4(3) no
C63 C64 C65 C66 1.4(3) no
C64 C65 C66 C61 -0.6(3) no
